data_1549283
loop_
_publ_author_name
'Hill, Ethan A.'
'Kelty, Margaret L.'
'Filatov, Alexander S.'
'Anderson, John S.'

_publ_section_title
;
 Isolable iodosylarene and iodoxyarene adducts of Co and their O-atom
 transfer and C-H activation reactivity.
;
_journal_issue 19
_journal_name_full 'Chemical science'
_journal_page_first 4493
_journal_page_last 4499
_journal_paper_doi 10.1039/c8sc01167b
_journal_volume 9
_journal_year 2018
_chemical_absolute_configuration ad
_chemical_formula_moiety 'C31 H47 B Co I N6 O3 S, C32 H12 B F24'
_chemical_formula_sum 'C63 H59 B2 Co F24 I N6 O3 S'
_chemical_formula_weight 1643.67
_chemical_name_systematic '[CoTptBuPhIO][BArF4]'
_space_group_crystal_system triclinic
_space_group_IT_number 1
_space_group_name_Hall 'P 1'
_space_group_name_H-M_alt 'P 1'
_symmetry_space_group_name_Hall 'P 1'
_symmetry_space_group_name_H-M 'P 1'
_atom_sites_solution_hydrogens mixed
_atom_sites_solution_primary dual
_atom_sites_solution_secondary difmap
_audit_creation_date 2018-01-11
_audit_creation_method
;
Olex2 1.2
(compiled 2017.08.10 svn.r3458 for OlexSys, GUI svn.r5381)
;
_audit_update_record
;
2018-01-23 deposited with the CCDC.
2018-04-23 downloaded from the CCDC.
;
_cell_angle_alpha 101.302(2)
_cell_angle_beta 105.089(2)
_cell_angle_gamma 113.446(2)
_cell_formula_units_Z 1
_cell_length_a 10.4248(7)
_cell_length_b 12.9027(9)
_cell_length_c 15.4799(11)
_cell_measurement_reflns_used 9898
_cell_measurement_temperature 100(2)
_cell_measurement_theta_max 27.53
_cell_measurement_theta_min 2.45
_cell_volume 1735.7(2)
_computing_cell_refinement 'SAINT V.8.35A (Bruker AXS Inc., 2013)'
_computing_data_collection 'APEX3 v.2015.9-0 (Bruker AXS Inc., 2015)'
_computing_data_reduction 'SAINT V.8.35A (Bruker AXS Inc., 2013)'
_computing_molecular_graphics
;
OLEX2: a complete structure solution, refinement and analysis program 
Dolomanov et al., 2009

Mercury: visualization and analysis of crystal structures
Macrae, et al., 2006

O. V. Dolomanov, L. J. Bourhis, R. J. Gildea, J. A. K. Howard and H. Puschmann.
J. Appl. Cryst. (2009). 42, 339-341;

C. F. Macrae, P. R. Edgington, P. McCabe, E. Pidcock, G. P. Shields, R. Taylor,
M. Towler and J. van de Streek, J. Appl. Cryst. (2006). 39, 453-457.
;
_computing_publication_material
;
 APEX3 v.2015.5-2 (Bruker AXS Inc., 2015)
 OLEX2 (Dolomanov et al., 2009)
;
_computing_structure_refinement 'ShelXL (Sheldrick, 2015)'
_computing_structure_solution 'XT 2014/5 (Sheldrick, 2015a)'
_diffrn_ambient_temperature 100(2)
_diffrn_detector 'Bruker PHOTON 100'
_diffrn_detector_area_resol_mean 10.4167
_diffrn_detector_type CMOS
_diffrn_measured_fraction_theta_full 1.000
_diffrn_measured_fraction_theta_max 0.998
_diffrn_measurement_device 'three-circle diffractometer'
_diffrn_measurement_device_type D8Venture
_diffrn_measurement_method 'omega and phi scans'
_diffrn_radiation_monochromator mirrors
_diffrn_radiation_probe x-ray
_diffrn_radiation_type MoK\a
_diffrn_radiation_wavelength 0.71073
_diffrn_reflns_av_R_equivalents 0.0272
_diffrn_reflns_av_unetI/netI 0.0384
_diffrn_reflns_Laue_measured_fraction_full 1.000
_diffrn_reflns_Laue_measured_fraction_max 0.998
_diffrn_reflns_limit_h_max 13
_diffrn_reflns_limit_h_min -13
_diffrn_reflns_limit_k_max 16
_diffrn_reflns_limit_k_min -16
_diffrn_reflns_limit_l_max 20
_diffrn_reflns_limit_l_min -20
_diffrn_reflns_number 49488
_diffrn_reflns_point_group_measured_fraction_full 0.945
_diffrn_reflns_point_group_measured_fraction_max 0.935
_diffrn_reflns_theta_full 25.242
_diffrn_reflns_theta_max 27.560
_diffrn_reflns_theta_min 2.154
_diffrn_source 'micro-focus X-ray tube'
_diffrn_source_type 'INCOATEC ImuS'
_diffrn_standards_number 0
_exptl_absorpt_coefficient_mu 0.835
_exptl_absorpt_correction_T_max 0.7456
_exptl_absorpt_correction_T_min 0.6878
_exptl_absorpt_correction_type multi-scan
_exptl_absorpt_process_details
;
SADABS-2016/2 (Bruker,2016/2) was used for absorption correction. 
wR2(int) was 0.1316 before and 0.0580 after correction. 
The Ratio of minimum to maximum transmission is 0.9225. 
;
_exptl_crystal_colour 'clear light blue'
_exptl_crystal_colour_lustre clear
_exptl_crystal_colour_modifier light
_exptl_crystal_colour_primary blue
_exptl_crystal_density_diffrn 1.572
_exptl_crystal_description plate
_exptl_crystal_F_000 825
_exptl_crystal_size_max 0.25
_exptl_crystal_size_mid 0.15
_exptl_crystal_size_min 0.05
_refine_diff_density_max 0.602
_refine_diff_density_min -0.377
_refine_diff_density_rms 0.054
_refine_ls_abs_structure_details
;
 Flack x determined using 6175 quotients [(I+)-(I-)]/[(I+)+(I-)]
 (Parsons, Flack and Wagner, Acta Cryst. B69 (2013) 249-259).
;
_refine_ls_abs_structure_Flack -0.012(3)
_refine_ls_extinction_method none
_refine_ls_goodness_of_fit_ref 1.036
_refine_ls_hydrogen_treatment mixed
_refine_ls_matrix_type full
_refine_ls_number_parameters 926
_refine_ls_number_reflns 15013
_refine_ls_number_restraints 3
_refine_ls_restrained_S_all 1.036
_refine_ls_R_factor_all 0.0290
_refine_ls_R_factor_gt 0.0256
_refine_ls_shift/su_max 0.001
_refine_ls_shift/su_mean 0.000
_refine_ls_structure_factor_coef Fsqd
_refine_ls_weighting_details 'w=1/[\s^2^(Fo^2^)+(0.0263P)^2^] where P=(Fo^2^+2Fc^2^)/3'
_refine_ls_weighting_scheme calc
_refine_ls_wR_factor_gt 0.0518
_refine_ls_wR_factor_ref 0.0528
_reflns_Friedel_coverage 0.873
_reflns_Friedel_fraction_full 0.891
_reflns_Friedel_fraction_max 0.871
_reflns_number_gt 14232
_reflns_number_total 15013
_reflns_threshold_expression 'I > 2\s(I)'
_cod_data_source_file c8sc01167b2.cif
_cod_data_source_block 2
_cod_depositor_comments 'Adding full bibliography for 1549282--1549287.cif.'
_cod_database_code 1549283
_shelx_shelxl_version_number 2018/1
_shelx_space_group_comment
;
The symmetry employed for this shelxl refinement is uniquely defined
by the following loop, which should always be used as a source of
symmetry information in preference to the above space-group names.
They are only intended as comments.
;
_shelx_estimated_absorpt_t_max 0.959
_shelx_estimated_absorpt_t_min 0.818
_olex2_refinement_description
;
1. Fixed Uiso
 At 1.2 times of:
  All C(H) groups
 At 1.5 times of:
  All C(H,H,H) groups
2.a Aromatic/amide H refined with riding coordinates:
 C1(H1), C2(H2), C8(H8), C9(H9), C15(H15), C16(H16), C23(H23), C24(H24),
 C25(H25), C26(H26), C33(H33), C35(H35), C37(H37), C41(H41), C43(H43), C45(H45),
  C49(H49), C51(H51), C53(H53), C57(H57), C59(H59), C61(H61)
2.b Idealised Me refined as rotating group:
 C5(H5A,H5B,H5C), C6(H6A,H6B,H6C), C7(H7A,H7B,H7C), C12(H12A,H12B,H12C),
 C13(H13A,H13B,H13C), C14(H14A,H14B,H14C), C19(H19A,H19B,H19C), C20(H20A,H20B,
 H20C), C21(H21A,H21B,H21C), C29(H29A,H29B,H29C), C30(H30A,H30B,H30C), C31(H31A,
 H31B,H31C)
;
_olex2_date_sample_completion 2017-10-29
_olex2_date_sample_data_collection 2017-10-28
_olex2_date_sample_submission 2017-10-28
_olex2_submission_original_sample_id '[CoTpPhIO][BArF4]'
_olex2_submission_special_instructions 'No special instructions were received'

loop_
_space_group_symop_operation_xyz
'x, y, z'

loop_
_atom_site_label
_atom_site_type_symbol
_atom_site_fract_x
_atom_site_fract_y
_atom_site_fract_z
_atom_site_U_iso_or_equiv
_atom_site_adp_type
_atom_site_occupancy
_atom_site_site_symmetry_order
_atom_site_calc_flag
_atom_site_refinement_flags_posn
I1 I 0.42410(2) 0.52138(2) 0.73526(2) 0.01931(5) Uani 1 1 d .
Co1 Co 0.37251(4) 0.76748(3) 0.83085(3) 0.01774(9) Uani 1 1 d .
S1 S 0.34164(8) 0.24484(6) 0.59750(5) 0.01947(15) Uani 1 1 d .
O1 O 0.4099(3) 0.66431(19) 0.74338(15) 0.0229(5) Uani 1 1 d .
O2 O 0.4231(3) 0.3219(2) 0.69742(16) 0.0233(5) Uani 1 1 d .
O3 O 0.4076(3) 0.1805(2) 0.55587(17) 0.0288(5) Uani 1 1 d .
N1 N 0.1616(3) 0.7357(2) 0.82147(19) 0.0235(6) Uani 1 1 d .
N2 N 0.1687(3) 0.8347(2) 0.88010(19) 0.0267(6) Uani 1 1 d .
N3 N 0.4617(3) 0.8258(2) 0.97515(19) 0.0200(6) Uani 1 1 d .
N4 N 0.4170(3) 0.9055(2) 1.01073(19) 0.0226(6) Uani 1 1 d .
N5 N 0.4476(3) 0.9368(2) 0.82500(18) 0.0202(5) Uani 1 1 d .
N6 N 0.4056(3) 1.0006(2) 0.88405(19) 0.0224(6) Uani 1 1 d .
C1 C 0.4575(4) 1.1124(3) 0.8813(2) 0.0267(7) Uani 1 1 d .
H1 H 0.443578 1.174074 0.915572 0.032 Uiso 1 1 calc R
C2 C 0.5334(4) 1.1235(3) 0.8213(2) 0.0261(7) Uani 1 1 d .
H2 H 0.581575 1.193065 0.805927 0.031 Uiso 1 1 calc R
C3 C 0.5264(3) 1.0125(3) 0.7871(2) 0.0200(6) Uani 1 1 d .
C4 C 0.5941(4) 0.9745(3) 0.7192(2) 0.0211(7) Uani 1 1 d .
C5 C 0.7017(4) 0.9310(3) 0.7672(2) 0.0254(7) Uani 1 1 d .
H5A H 0.780561 0.995086 0.825846 0.038 Uiso 1 1 calc GR
H5B H 0.748238 0.909658 0.723993 0.038 Uiso 1 1 calc GR
H5C H 0.645099 0.860396 0.782301 0.038 Uiso 1 1 calc GR
C6 C 0.4664(4) 0.8746(3) 0.6292(2) 0.0279(7) Uani 1 1 d .
H6A H 0.509328 0.846868 0.586167 0.042 Uiso 1 1 calc GR
H6B H 0.402569 0.905511 0.597438 0.042 Uiso 1 1 calc GR
H6C H 0.405599 0.807554 0.646185 0.042 Uiso 1 1 calc GR
C7 C 0.6815(4) 1.0816(3) 0.6925(3) 0.0304(8) Uani 1 1 d .
H7A H 0.763183 1.146234 0.749935 0.046 Uiso 1 1 calc GR
H7B H 0.613313 1.110136 0.662562 0.046 Uiso 1 1 calc GR
H7C H 0.724300 1.057184 0.647975 0.046 Uiso 1 1 calc GR
C8 C 0.4727(4) 0.9407(3) 1.1053(2) 0.0275(8) Uani 1 1 d .
H8 H 0.457847 0.996017 1.146566 0.033 Uiso 1 1 calc R
C9 C 0.5552(4) 0.8844(3) 1.1336(2) 0.0268(7) Uani 1 1 d .
H9 H 0.607499 0.892631 1.196901 0.032 Uiso 1 1 calc R
C10 C 0.5461(3) 0.8124(3) 1.0498(2) 0.0207(7) Uani 1 1 d .
C11 C 0.6174(4) 0.7322(3) 1.0363(2) 0.0203(7) Uani 1 1 d .
C12 C 0.4921(4) 0.6014(3) 0.9838(2) 0.0246(7) Uani 1 1 d .
H12A H 0.438062 0.574157 1.024784 0.037 Uiso 1 1 calc GR
H12B H 0.537110 0.550219 0.967795 0.037 Uiso 1 1 calc GR
H12C H 0.421425 0.596609 0.925306 0.037 Uiso 1 1 calc GR
C13 C 0.7153(4) 0.7409(3) 1.1328(2) 0.0280(7) Uani 1 1 d .
H13A H 0.793440 0.824412 1.167755 0.042 Uiso 1 1 calc GR
H13B H 0.762996 0.690033 1.123325 0.042 Uiso 1 1 calc GR
H13C H 0.652198 0.713960 1.169282 0.042 Uiso 1 1 calc GR
C14 C 0.7158(4) 0.7703(3) 0.9780(2) 0.0228(7) Uani 1 1 d .
H14A H 0.652768 0.762619 0.915318 0.034 Uiso 1 1 calc GR
H14B H 0.762878 0.718601 0.970147 0.034 Uiso 1 1 calc GR
H14C H 0.794403 0.853943 1.011220 0.034 Uiso 1 1 calc GR
C15 C 0.0290(4) 0.8112(4) 0.8751(3) 0.0351(9) Uani 1 1 d .
H15 H 0.003213 0.864573 0.909128 0.042 Uiso 1 1 calc R
C16 C -0.0706(4) 0.6967(3) 0.8125(3) 0.0362(9) Uani 1 1 d .
H16 H -0.176968 0.656528 0.794757 0.043 Uiso 1 1 calc R
C17 C 0.0157(4) 0.6520(3) 0.7805(2) 0.0256(7) Uani 1 1 d .
C18 C -0.0341(4) 0.5285(3) 0.7141(2) 0.0274(7) Uani 1 1 d .
C19 C 0.0060(4) 0.5381(3) 0.6263(2) 0.0329(8) Uani 1 1 d .
H19A H -0.048961 0.572525 0.590902 0.049 Uiso 1 1 calc GR
H19B H -0.022082 0.458017 0.585363 0.049 Uiso 1 1 calc GR
H19C H 0.114816 0.589895 0.646522 0.049 Uiso 1 1 calc GR
C20 C -0.2061(4) 0.4513(4) 0.6826(3) 0.0399(10) Uani 1 1 d .
H20A H -0.231713 0.445753 0.738692 0.060 Uiso 1 1 calc GR
H20B H -0.237919 0.370615 0.640863 0.060 Uiso 1 1 calc GR
H20C H -0.257952 0.488342 0.648196 0.060 Uiso 1 1 calc GR
C21 C 0.0444(4) 0.4684(3) 0.7664(3) 0.0322(8) Uani 1 1 d .
H21A H 0.153444 0.513780 0.783105 0.048 Uiso 1 1 calc GR
H21B H 0.006559 0.386129 0.725132 0.048 Uiso 1 1 calc GR
H21C H 0.023455 0.466787 0.824382 0.048 Uiso 1 1 calc GR
C22 C 0.3437(4) 0.4558(3) 0.5846(2) 0.0198(7) Uani 1 1 d .
C23 C 0.3210(4) 0.5296(3) 0.5370(2) 0.0254(7) Uani 1 1 d .
H23 H 0.333783 0.605376 0.570302 0.030 Uiso 1 1 calc R
C24 C 0.2790(4) 0.4913(3) 0.4391(2) 0.0313(8) Uani 1 1 d .
H24 H 0.261195 0.541034 0.404900 0.038 Uiso 1 1 calc R
C25 C 0.2625(4) 0.3815(3) 0.3902(2) 0.0308(8) Uani 1 1 d .
H25 H 0.235741 0.357383 0.323304 0.037 Uiso 1 1 calc R
C26 C 0.2848(4) 0.3075(3) 0.4387(2) 0.0262(8) Uani 1 1 d .
H26 H 0.274312 0.232628 0.405509 0.031 Uiso 1 1 calc R
C27 C 0.3228(4) 0.3431(3) 0.5367(2) 0.0204(7) Uani 1 1 d .
C28 C 0.1527(4) 0.1401(3) 0.5840(2) 0.0213(6) Uani 1 1 d .
C29 C 0.0610(4) 0.0646(3) 0.4787(2) 0.0275(7) Uani 1 1 d .
H29A H 0.044142 0.115978 0.443097 0.041 Uiso 1 1 calc GR
H29B H -0.036430 0.001051 0.471727 0.041 Uiso 1 1 calc GR
H29C H 0.116538 0.028423 0.453981 0.041 Uiso 1 1 calc GR
C30 C 0.1776(4) 0.0632(3) 0.6445(2) 0.0304(8) Uani 1 1 d .
H30A H 0.231867 0.024087 0.621637 0.046 Uiso 1 1 calc GR
H30B H 0.079812 0.002002 0.639111 0.046 Uiso 1 1 calc GR
H30C H 0.237152 0.114645 0.711102 0.046 Uiso 1 1 calc GR
C31 C 0.0804(4) 0.2106(3) 0.6224(2) 0.0258(7) Uani 1 1 d .
H31A H 0.141498 0.258023 0.689674 0.039 Uiso 1 1 calc GR
H31B H -0.021431 0.154745 0.615626 0.039 Uiso 1 1 calc GR
H31C H 0.074444 0.264310 0.586491 0.039 Uiso 1 1 calc GR
B1 B 0.3211(4) 0.9455(3) 0.9453(3) 0.0258(8) Uani 1 1 d .
H1A H 0.305(5) 1.011(4) 0.992(3) 0.047(12) Uiso 1 1 d .
F1 F 0.8567(4) 0.7920(3) 0.6196(2) 0.0856(12) Uani 1 1 d .
F2 F 0.6634(3) 0.6255(2) 0.57648(16) 0.0515(6) Uani 1 1 d .
F3 F 0.6490(5) 0.7500(4) 0.5115(2) 0.0980(14) Uani 1 1 d .
F4 F 1.1857(2) 0.86816(16) 0.44476(15) 0.0337(5) Uani 1 1 d .
F5 F 1.2077(2) 0.70730(17) 0.42335(15) 0.0324(5) Uani 1 1 d .
F6 F 1.1110(2) 0.74844(19) 0.30337(15) 0.0331(5) Uani 1 1 d .
F7 F 0.8650(2) 0.56904(18) 0.01203(16) 0.0393(5) Uani 1 1 d .
F8 F 0.8689(3) 0.4236(2) -0.08070(16) 0.0461(6) Uani 1 1 d .
F9 F 0.6596(2) 0.4253(2) -0.09546(14) 0.0348(5) Uani 1 1 d .
F10 F 0.8047(3) 0.0647(2) 0.04373(18) 0.0563(7) Uani 1 1 d .
F11 F 1.0214(3) 0.2168(2) 0.1312(2) 0.0549(7) Uani 1 1 d .
F12 F 0.8712(3) 0.1274(2) 0.19389(18) 0.0439(6) Uani 1 1 d .
F13 F 0.1236(3) 0.1431(2) -0.09133(17) 0.0598(8) Uani 1 1 d .
F14 F 0.2357(3) 0.2869(3) -0.13431(16) 0.0689(9) Uani 1 1 d .
F15 F 0.0287(3) 0.2568(2) -0.11930(17) 0.0519(7) Uani 1 1 d .
F16 F 0.1945(3) 0.6325(2) 0.13136(16) 0.0529(7) Uani 1 1 d .
F17 F 0.1495(3) 0.5416(2) 0.23041(16) 0.0428(5) Uani 1 1 d .
F18 F 0.3687(3) 0.68452(19) 0.26515(17) 0.0453(6) Uani 1 1 d .
F19 F 0.0721(2) 0.00589(19) 0.12801(18) 0.0488(6) Uani 1 1 d .
F20 F 0.0718(3) -0.0129(3) 0.26222(19) 0.0701(9) Uani 1 1 d .
F21 F 0.1226(3) -0.12360(18) 0.17085(18) 0.0476(6) Uani 1 1 d .
F22 F 0.5918(3) 0.0259(2) 0.45642(19) 0.0625(8) Uani 1 1 d .
F23 F 0.7490(4) 0.0941(3) 0.3925(2) 0.0749(10) Uani 1 1 d .
F24 F 0.7475(3) 0.2100(2) 0.51021(16) 0.0529(7) Uani 1 1 d .
C32 C 0.7167(3) 0.5029(3) 0.3201(2) 0.0171(6) Uani 1 1 d .
C33 C 0.6848(4) 0.5475(3) 0.3977(2) 0.0213(6) Uani 1 1 d .
H33 H 0.591249 0.500822 0.402137 0.026 Uiso 1 1 calc R
C34 C 0.7864(4) 0.6581(3) 0.4683(2) 0.0257(7) Uani 1 1 d .
C35 C 0.9257(4) 0.7276(3) 0.4667(2) 0.0252(7) Uani 1 1 d .
H35 H 0.994140 0.803520 0.514583 0.030 Uiso 1 1 calc R
C36 C 0.9628(4) 0.6833(3) 0.3932(2) 0.0195(6) Uani 1 1 d .
C37 C 0.8594(3) 0.5742(3) 0.3211(2) 0.0183(6) Uani 1 1 d .
H37 H 0.886881 0.547239 0.270664 0.022 Uiso 1 1 calc R
C38 C 1.1151(4) 0.7514(3) 0.3906(2) 0.0235(7) Uani 1 1 d .
C39 C 0.7397(5) 0.7070(3) 0.5432(3) 0.0402(10) Uani 1 1 d .
C40 C 0.6705(3) 0.3458(2) 0.1605(2) 0.0153(6) Uani 1 1 d .
C41 C 0.7310(4) 0.2669(3) 0.1664(2) 0.0170(6) Uani 1 1 d .
H41 H 0.718255 0.225476 0.210480 0.020 Uiso 1 1 calc R
C42 C 0.8093(3) 0.2469(3) 0.1099(2) 0.0199(6) Uani 1 1 d .
C43 C 0.8281(3) 0.3041(3) 0.0442(2) 0.0202(6) Uani 1 1 d .
H43 H 0.878931 0.289026 0.004398 0.024 Uiso 1 1 calc R
C44 C 0.7717(3) 0.3837(3) 0.0374(2) 0.0192(6) Uani 1 1 d .
C45 C 0.6954(3) 0.4041(3) 0.0949(2) 0.0173(6) Uani 1 1 d .
H45 H 0.658797 0.460137 0.089205 0.021 Uiso 1 1 calc R
C46 C 0.7921(4) 0.4502(3) -0.0309(2) 0.0268(7) Uani 1 1 d .
C47 C 0.8759(4) 0.1645(3) 0.1194(3) 0.0292(8) Uani 1 1 d .
C48 C 0.4533(3) 0.4015(3) 0.1703(2) 0.0159(6) Uani 1 1 d .
C49 C 0.3603(3) 0.3250(3) 0.0761(2) 0.0169(6) Uani 1 1 d .
H49 H 0.379149 0.262353 0.049229 0.020 Uiso 1 1 calc R
C50 C 0.2430(3) 0.3368(3) 0.0210(2) 0.0180(6) Uani 1 1 d .
C51 C 0.2082(3) 0.4253(3) 0.0577(2) 0.0184(6) Uani 1 1 d .
H51 H 0.127246 0.433651 0.020220 0.022 Uiso 1 1 calc R
C52 C 0.2958(3) 0.5007(3) 0.1509(2) 0.0193(6) Uani 1 1 d .
C53 C 0.4154(3) 0.4898(3) 0.2050(2) 0.0178(6) Uani 1 1 d .
H53 H 0.474204 0.544359 0.268152 0.021 Uiso 1 1 calc R
C54 C 0.1565(4) 0.2554(3) -0.0800(2) 0.0288(8) Uani 1 1 d .
C55 C 0.2535(4) 0.5906(3) 0.1937(2) 0.0276(7) Uani 1 1 d .
C56 C 0.5165(3) 0.2677(3) 0.2690(2) 0.0165(6) Uani 1 1 d .
C57 C 0.3641(3) 0.1810(3) 0.2266(2) 0.0172(6) Uani 1 1 d .
H57 H 0.296933 0.192771 0.179751 0.021 Uiso 1 1 calc R
C58 C 0.3081(3) 0.0783(3) 0.2510(2) 0.0179(6) Uani 1 1 d .
C59 C 0.4020(4) 0.0572(3) 0.3189(2) 0.0211(7) Uani 1 1 d .
H59 H 0.363778 -0.013359 0.335069 0.025 Uiso 1 1 calc R
C60 C 0.5517(4) 0.1414(3) 0.3620(2) 0.0215(6) Uani 1 1 d .
C61 C 0.6075(4) 0.2457(3) 0.3388(2) 0.0201(6) Uani 1 1 d .
H61 H 0.710834 0.303632 0.371660 0.024 Uiso 1 1 calc R
C62 C 0.1447(4) -0.0118(3) 0.2034(2) 0.0249(7) Uani 1 1 d .
C63 C 0.6595(4) 0.1188(3) 0.4303(2) 0.0305(8) Uani 1 1 d .
B2 B 0.5892(4) 0.3797(3) 0.2309(2) 0.0160(6) Uani 1 1 d .

loop_
_atom_site_aniso_label
_atom_site_aniso_U_11
_atom_site_aniso_U_22
_atom_site_aniso_U_33
_atom_site_aniso_U_23
_atom_site_aniso_U_13
_atom_site_aniso_U_12
I1 0.01732(9) 0.01697(9) 0.01914(10) -0.00006(7) 0.00597(7) 0.00736(7)
Co1 0.0167(2) 0.0166(2) 0.0182(2) 0.00068(17) 0.00817(17) 0.00766(17)
S1 0.0202(4) 0.0173(3) 0.0202(4) 0.0031(3) 0.0057(3) 0.0109(3)
O1 0.0275(12) 0.0174(11) 0.0241(11) 0.0021(9) 0.0127(10) 0.0112(10)
O2 0.0211(12) 0.0188(12) 0.0239(12) 0.0023(10) 0.0020(10) 0.0102(10)
O3 0.0304(13) 0.0258(12) 0.0331(13) 0.0042(10) 0.0123(11) 0.0184(11)
N1 0.0207(14) 0.0238(14) 0.0248(14) 0.0014(11) 0.0109(12) 0.0112(12)
N2 0.0223(14) 0.0296(15) 0.0271(14) -0.0008(12) 0.0123(12) 0.0144(12)
N3 0.0206(14) 0.0187(13) 0.0216(14) 0.0020(11) 0.0112(12) 0.0102(12)
N4 0.0223(14) 0.0222(14) 0.0223(14) 0.0013(11) 0.0125(12) 0.0099(12)
N5 0.0198(13) 0.0179(12) 0.0200(13) 0.0002(10) 0.0066(11) 0.0098(11)
N6 0.0251(14) 0.0199(14) 0.0225(14) 0.0013(11) 0.0098(12) 0.0132(12)
C1 0.0301(18) 0.0224(16) 0.0226(16) -0.0010(13) 0.0033(14) 0.0160(15)
C2 0.0300(18) 0.0177(15) 0.0243(16) 0.0032(13) 0.0041(14) 0.0110(14)
C3 0.0169(15) 0.0213(15) 0.0153(14) 0.0018(12) 0.0014(12) 0.0080(13)
C4 0.0196(16) 0.0202(15) 0.0172(15) 0.0029(12) 0.0049(13) 0.0067(13)
C5 0.0232(17) 0.0311(17) 0.0226(16) 0.0064(14) 0.0093(14) 0.0144(14)
C6 0.0290(18) 0.0282(17) 0.0213(16) 0.0018(14) 0.0064(14) 0.0134(15)
C7 0.032(2) 0.0316(19) 0.0274(18) 0.0128(15) 0.0136(16) 0.0124(16)
C8 0.0296(19) 0.0266(18) 0.0229(17) 0.0007(14) 0.0145(15) 0.0106(16)
C9 0.0291(18) 0.0270(17) 0.0175(16) 0.0039(13) 0.0111(14) 0.0073(15)
C10 0.0173(16) 0.0176(15) 0.0210(16) 0.0032(13) 0.0098(13) 0.0025(13)
C11 0.0183(16) 0.0173(15) 0.0192(16) 0.0036(12) 0.0067(13) 0.0042(13)
C12 0.0244(17) 0.0195(15) 0.0239(16) 0.0058(13) 0.0097(14) 0.0052(13)
C13 0.0267(18) 0.0276(17) 0.0240(17) 0.0073(14) 0.0070(14) 0.0097(15)
C14 0.0201(16) 0.0195(15) 0.0277(17) 0.0068(13) 0.0106(14) 0.0080(13)
C15 0.0236(18) 0.040(2) 0.039(2) -0.0003(17) 0.0131(16) 0.0181(17)
C16 0.0192(17) 0.046(2) 0.038(2) 0.0031(17) 0.0133(16) 0.0148(16)
C17 0.0189(16) 0.0307(18) 0.0242(17) 0.0050(14) 0.0085(14) 0.0106(14)
C18 0.0171(16) 0.0299(18) 0.0285(17) 0.0044(14) 0.0096(14) 0.0070(14)
C19 0.0286(19) 0.0325(19) 0.0275(18) 0.0022(15) 0.0097(15) 0.0093(16)
C20 0.0209(19) 0.037(2) 0.044(2) 0.0007(18) 0.0110(17) 0.0040(17)
C21 0.0280(18) 0.0325(19) 0.036(2) 0.0087(16) 0.0171(16) 0.0128(16)
C22 0.0173(15) 0.0205(16) 0.0176(16) 0.0018(13) 0.0079(13) 0.0065(13)
C23 0.0332(19) 0.0205(16) 0.0272(17) 0.0059(14) 0.0154(15) 0.0157(15)
C24 0.046(2) 0.0280(18) 0.0274(18) 0.0127(15) 0.0177(16) 0.0199(17)
C25 0.046(2) 0.0282(18) 0.0210(17) 0.0069(14) 0.0163(16) 0.0192(17)
C26 0.034(2) 0.0237(18) 0.0204(17) 0.0014(14) 0.0119(16) 0.0146(16)
C27 0.0219(16) 0.0184(15) 0.0231(16) 0.0057(13) 0.0097(13) 0.0114(13)
C28 0.0210(16) 0.0166(15) 0.0216(16) 0.0051(12) 0.0044(13) 0.0073(13)
C29 0.0271(18) 0.0196(16) 0.0257(17) 0.0015(13) 0.0018(15) 0.0096(14)
C30 0.0333(19) 0.0210(16) 0.0313(18) 0.0098(14) 0.0068(16) 0.0106(15)
C31 0.0216(17) 0.0244(16) 0.0288(17) 0.0075(14) 0.0109(14) 0.0083(14)
B1 0.0225(19) 0.0271(19) 0.0256(19) -0.0015(15) 0.0114(16) 0.0131(16)
F1 0.066(2) 0.0657(18) 0.0531(17) -0.0371(14) 0.0391(16) -0.0188(15)
F2 0.0464(14) 0.0586(15) 0.0377(13) 0.0038(11) 0.0270(11) 0.0127(12)
F3 0.187(4) 0.142(3) 0.089(2) 0.068(2) 0.102(3) 0.148(3)
F4 0.0236(10) 0.0161(9) 0.0455(12) -0.0054(8) 0.0079(9) 0.0053(8)
F5 0.0216(10) 0.0270(10) 0.0435(12) 0.0040(9) 0.0043(9) 0.0154(9)
F6 0.0288(12) 0.0308(11) 0.0335(12) 0.0096(9) 0.0148(10) 0.0069(9)
F7 0.0394(12) 0.0343(12) 0.0473(13) 0.0253(10) 0.0196(10) 0.0131(10)
F8 0.0593(15) 0.0854(18) 0.0478(14) 0.0472(14) 0.0449(12) 0.0576(15)
F9 0.0351(12) 0.0533(13) 0.0284(11) 0.0204(10) 0.0119(9) 0.0295(11)
F10 0.0830(19) 0.0324(13) 0.0611(16) 0.0055(11) 0.0265(14) 0.0396(13)
F11 0.0368(13) 0.0479(14) 0.123(2) 0.0551(15) 0.0510(15) 0.0344(12)
F12 0.0524(14) 0.0495(13) 0.0694(16) 0.0405(12) 0.0396(13) 0.0409(12)
F13 0.0726(18) 0.0321(13) 0.0397(13) -0.0110(10) -0.0187(12) 0.0280(13)
F14 0.0532(17) 0.098(2) 0.0215(12) 0.0018(13) 0.0156(12) 0.0125(16)
F15 0.0361(13) 0.0599(16) 0.0373(13) -0.0087(12) -0.0138(11) 0.0309(13)
F16 0.0852(19) 0.0680(16) 0.0434(13) 0.0262(12) 0.0251(13) 0.0675(16)
F17 0.0444(14) 0.0463(13) 0.0520(14) 0.0100(11) 0.0338(12) 0.0279(11)
F18 0.0373(13) 0.0296(11) 0.0552(14) -0.0087(10) 0.0056(11) 0.0211(10)
F19 0.0231(11) 0.0343(12) 0.0631(15) 0.0246(11) -0.0088(11) 0.0014(9)
F20 0.0284(13) 0.0811(19) 0.0563(16) -0.0104(14) 0.0271(12) -0.0065(13)
F21 0.0366(13) 0.0197(10) 0.0660(15) 0.0075(10) 0.0010(11) 0.0088(9)
F22 0.0529(16) 0.0531(15) 0.0619(17) 0.0403(14) -0.0061(13) 0.0146(13)
F23 0.088(2) 0.148(3) 0.0546(16) 0.0530(18) 0.0354(16) 0.103(2)
F24 0.0535(15) 0.0439(13) 0.0337(12) 0.0065(10) -0.0156(11) 0.0206(12)
C32 0.0177(15) 0.0187(14) 0.0159(14) 0.0060(12) 0.0044(12) 0.0108(12)
C33 0.0235(16) 0.0222(15) 0.0172(15) 0.0055(12) 0.0073(13) 0.0107(13)
C34 0.0329(19) 0.0246(16) 0.0195(16) 0.0030(13) 0.0114(14) 0.0145(15)
C35 0.0290(18) 0.0181(15) 0.0213(16) -0.0012(12) 0.0053(14) 0.0108(14)
C36 0.0198(16) 0.0167(15) 0.0197(15) 0.0041(12) 0.0034(13) 0.0101(13)
C37 0.0187(15) 0.0198(15) 0.0159(14) 0.0025(12) 0.0042(12) 0.0117(13)
C38 0.0217(16) 0.0152(14) 0.0274(17) 0.0005(13) 0.0033(13) 0.0099(13)
C39 0.048(2) 0.033(2) 0.032(2) -0.0017(17) 0.0222(19) 0.0139(19)
C40 0.0108(13) 0.0126(13) 0.0146(14) -0.0008(11) 0.0007(11) 0.0031(11)
C41 0.0152(15) 0.0146(14) 0.0196(16) 0.0055(12) 0.0054(13) 0.0065(12)
C42 0.0139(15) 0.0154(14) 0.0274(17) 0.0044(13) 0.0075(13) 0.0057(12)
C43 0.0157(15) 0.0203(16) 0.0226(16) 0.0025(13) 0.0080(13) 0.0083(13)
C44 0.0156(15) 0.0233(15) 0.0174(14) 0.0052(12) 0.0057(12) 0.0092(13)
C45 0.0153(14) 0.0172(14) 0.0186(15) 0.0035(12) 0.0051(12) 0.0089(12)
C46 0.0254(17) 0.040(2) 0.0302(18) 0.0182(15) 0.0165(15) 0.0230(16)
C47 0.0282(18) 0.0240(17) 0.046(2) 0.0152(16) 0.0220(17) 0.0155(15)
C48 0.0160(15) 0.0165(14) 0.0176(14) 0.0077(12) 0.0082(12) 0.0077(12)
C49 0.0157(14) 0.0173(14) 0.0199(15) 0.0056(12) 0.0090(12) 0.0088(12)
C50 0.0148(14) 0.0206(15) 0.0185(15) 0.0087(12) 0.0070(12) 0.0069(12)
C51 0.0128(14) 0.0233(15) 0.0226(15) 0.0121(13) 0.0074(12) 0.0092(12)
C52 0.0212(16) 0.0209(15) 0.0244(16) 0.0117(13) 0.0135(13) 0.0129(13)
C53 0.0190(15) 0.0205(15) 0.0165(14) 0.0068(11) 0.0084(12) 0.0103(13)
C54 0.0238(18) 0.034(2) 0.0245(18) 0.0051(15) 0.0019(15) 0.0166(16)
C55 0.0284(19) 0.0310(18) 0.0269(17) 0.0087(15) 0.0094(15) 0.0185(16)
C56 0.0174(15) 0.0202(14) 0.0138(14) 0.0030(11) 0.0070(12) 0.0114(12)
C57 0.0186(15) 0.0197(15) 0.0161(15) 0.0045(12) 0.0086(12) 0.0112(13)
C58 0.0170(15) 0.0193(14) 0.0179(15) 0.0035(12) 0.0086(12) 0.0090(12)
C59 0.0283(18) 0.0230(16) 0.0188(16) 0.0094(13) 0.0131(14) 0.0146(15)
C60 0.0260(17) 0.0267(16) 0.0142(14) 0.0060(12) 0.0067(13) 0.0158(14)
C61 0.0206(16) 0.0230(16) 0.0144(14) 0.0032(12) 0.0050(13) 0.0107(14)
C62 0.0246(17) 0.0216(16) 0.0276(18) 0.0093(14) 0.0104(15) 0.0093(14)
C63 0.034(2) 0.037(2) 0.0239(17) 0.0139(15) 0.0070(15) 0.0205(17)
B2 0.0167(17) 0.0164(16) 0.0145(15) 0.0030(13) 0.0055(13) 0.0086(13)

loop_
_atom_type_symbol
_atom_type_description
_atom_type_scat_dispersion_real
_atom_type_scat_dispersion_imag
_atom_type_scat_source
C C 0.0033 0.0016 'International Tables Vol C Tables 4.2.6.8 and 6.1.1.4'
H H 0.0000 0.0000 'International Tables Vol C Tables 4.2.6.8 and 6.1.1.4'
B B 0.0013 0.0007 'International Tables Vol C Tables 4.2.6.8 and 6.1.1.4'
Co Co 0.3494 0.9721 'International Tables Vol C Tables 4.2.6.8 and 6.1.1.4'
F F 0.0171 0.0103 'International Tables Vol C Tables 4.2.6.8 and 6.1.1.4'
I I -0.4742 1.8119 'International Tables Vol C Tables 4.2.6.8 and 6.1.1.4'
N N 0.0061 0.0033 'International Tables Vol C Tables 4.2.6.8 and 6.1.1.4'
O O 0.0106 0.0060 'International Tables Vol C Tables 4.2.6.8 and 6.1.1.4'
S S 0.1246 0.1234 'International Tables Vol C Tables 4.2.6.8 and 6.1.1.4'

loop_
_geom_angle_atom_site_label_1
_geom_angle_atom_site_label_2
_geom_angle_atom_site_label_3
_geom_angle
O1 I1 C22 95.21(11)
O1 Co1 N1 122.76(10)
O1 Co1 N3 127.78(11)
O1 Co1 N5 113.39(10)
N1 Co1 N3 94.92(11)
N1 Co1 N5 97.39(11)
N3 Co1 N5 93.44(11)
O2 S1 C27 104.04(14)
O2 S1 C28 107.81(14)
O3 S1 O2 118.06(14)
O3 S1 C27 109.69(15)
O3 S1 C28 109.65(14)
C27 S1 C28 106.96(15)
I1 O1 Co1 135.11(12)
N2 N1 Co1 109.74(19)
C17 N1 Co1 143.2(2)
C17 N1 N2 107.0(3)
N1 N2 B1 121.4(3)
C15 N2 N1 109.0(3)
C15 N2 B1 129.3(3)
N4 N3 Co1 109.7(2)
C10 N3 Co1 143.1(2)
C10 N3 N4 107.2(3)
N3 N4 B1 121.8(3)
C8 N4 N3 109.2(3)
C8 N4 B1 129.0(3)
N6 N5 Co1 109.20(19)
C3 N5 Co1 144.1(2)
C3 N5 N6 106.7(2)
N5 N6 B1 121.8(3)
C1 N6 N5 109.0(3)
C1 N6 B1 129.1(3)
N6 C1 H1 125.5
N6 C1 C2 109.0(3)
C2 C1 H1 125.5
C1 C2 H2 126.9
C1 C2 C3 106.2(3)
C3 C2 H2 126.9
N5 C3 C2 109.1(3)
N5 C3 C4 122.0(3)
C2 C3 C4 128.9(3)
C3 C4 C5 109.8(2)
C3 C4 C6 108.9(3)
C3 C4 C7 109.2(3)
C6 C4 C5 110.6(3)
C7 C4 C5 109.3(3)
C7 C4 C6 109.0(3)
C4 C5 H5A 109.5
C4 C5 H5B 109.5
C4 C5 H5C 109.5
H5A C5 H5B 109.5
H5A C5 H5C 109.5
H5B C5 H5C 109.5
C4 C6 H6A 109.5
C4 C6 H6B 109.5
C4 C6 H6C 109.5
H6A C6 H6B 109.5
H6A C6 H6C 109.5
H6B C6 H6C 109.5
C4 C7 H7A 109.5
C4 C7 H7B 109.5
C4 C7 H7C 109.5
H7A C7 H7B 109.5
H7A C7 H7C 109.5
H7B C7 H7C 109.5
N4 C8 H8 125.4
N4 C8 C9 109.1(3)
C9 C8 H8 125.4
C8 C9 H9 127.3
C8 C9 C10 105.4(3)
C10 C9 H9 127.3
N3 C10 C9 109.0(3)
N3 C10 C11 121.4(3)
C9 C10 C11 129.6(3)
C10 C11 C12 109.1(3)
C10 C11 C13 110.0(3)
C10 C11 C14 109.9(3)
C13 C11 C12 108.8(3)
C13 C11 C14 109.3(3)
C14 C11 C12 109.8(3)
C11 C12 H12A 109.5
C11 C12 H12B 109.5
C11 C12 H12C 109.5
H12A C12 H12B 109.5
H12A C12 H12C 109.5
H12B C12 H12C 109.5
C11 C13 H13A 109.5
C11 C13 H13B 109.5
C11 C13 H13C 109.5
H13A C13 H13B 109.5
H13A C13 H13C 109.5
H13B C13 H13C 109.5
C11 C14 H14A 109.5
C11 C14 H14B 109.5
C11 C14 H14C 109.5
H14A C14 H14B 109.5
H14A C14 H14C 109.5
H14B C14 H14C 109.5
N2 C15 H15 125.8
N2 C15 C16 108.5(3)
C16 C15 H15 125.8
C15 C16 H16 126.9
C15 C16 C17 106.1(3)
C17 C16 H16 126.9
N1 C17 C16 109.4(3)
N1 C17 C18 121.7(3)
C16 C17 C18 128.9(3)
C17 C18 C19 110.2(3)
C17 C18 C20 109.5(3)
C17 C18 C21 109.3(3)
C19 C18 C20 109.5(3)
C21 C18 C19 109.7(3)
C21 C18 C20 108.6(3)
C18 C19 H19A 109.5
C18 C19 H19B 109.5
C18 C19 H19C 109.5
H19A C19 H19B 109.5
H19A C19 H19C 109.5
H19B C19 H19C 109.5
C18 C20 H20A 109.5
C18 C20 H20B 109.5
C18 C20 H20C 109.5
H20A C20 H20B 109.5
H20A C20 H20C 109.5
H20B C20 H20C 109.5
C18 C21 H21A 109.5
C18 C21 H21B 109.5
C18 C21 H21C 109.5
H21A C21 H21B 109.5
H21A C21 H21C 109.5
H21B C21 H21C 109.5
C23 C22 I1 117.9(2)
C23 C22 C27 121.6(3)
C27 C22 I1 120.4(2)
C22 C23 H23 120.8
C22 C23 C24 118.5(3)
C24 C23 H23 120.8
C23 C24 H24 119.5
C23 C24 C25 121.0(3)
C25 C24 H24 119.5
C24 C25 H25 120.0
C26 C25 C24 120.0(3)
C26 C25 H25 120.0
C25 C26 H26 120.2
C25 C26 C27 119.6(3)
C27 C26 H26 120.2
C22 C27 S1 121.4(2)
C26 C27 S1 119.4(2)
C26 C27 C22 119.2(3)
C29 C28 S1 108.9(2)
C29 C28 C30 111.9(3)
C30 C28 S1 104.4(2)
C31 C28 S1 108.9(2)
C31 C28 C29 111.3(3)
C31 C28 C30 111.1(3)
C28 C29 H29A 109.5
C28 C29 H29B 109.5
C28 C29 H29C 109.5
H29A C29 H29B 109.5
H29A C29 H29C 109.5
H29B C29 H29C 109.5
C28 C30 H30A 109.5
C28 C30 H30B 109.5
C28 C30 H30C 109.5
H30A C30 H30B 109.5
H30A C30 H30C 109.5
H30B C30 H30C 109.5
C28 C31 H31A 109.5
C28 C31 H31B 109.5
C28 C31 H31C 109.5
H31A C31 H31B 109.5
H31A C31 H31C 109.5
H31B C31 H31C 109.5
N2 B1 N4 108.8(3)
N2 B1 N6 109.5(3)
N2 B1 H1A 111(2)
N4 B1 N6 108.9(3)
N4 B1 H1A 106(2)
N6 B1 H1A 112(2)
C33 C32 B2 121.6(3)
C37 C32 C33 115.6(3)
C37 C32 B2 122.7(3)
C32 C33 H33 119.1
C34 C33 C32 121.9(3)
C34 C33 H33 119.1
C33 C34 C39 119.4(3)
C35 C34 C33 121.3(3)
C35 C34 C39 119.1(3)
C34 C35 H35 121.0
C34 C35 C36 118.1(3)
C36 C35 H35 121.0
C35 C36 C37 120.6(3)
C35 C36 C38 120.4(3)
C37 C36 C38 119.0(3)
C32 C37 H37 118.7
C36 C37 C32 122.5(3)
C36 C37 H37 118.7
F4 C38 C36 112.7(3)
F5 C38 F4 106.0(3)
F5 C38 C36 111.7(3)
F6 C38 F4 106.5(3)
F6 C38 F5 106.3(3)
F6 C38 C36 113.1(3)
F1 C39 C34 112.5(3)
F2 C39 F1 104.6(3)
F2 C39 C34 113.7(3)
F3 C39 F1 108.7(4)
F3 C39 F2 104.5(4)
F3 C39 C34 112.2(3)
C41 C40 B2 124.1(3)
C45 C40 C41 115.3(3)
C45 C40 B2 120.4(3)
C40 C41 H41 118.8
C42 C41 C40 122.4(3)
C42 C41 H41 118.8
C41 C42 C47 121.2(3)
C43 C42 C41 120.4(3)
C43 C42 C47 118.3(3)
C42 C43 H43 120.7
C42 C43 C44 118.7(3)
C44 C43 H43 120.7
C43 C44 C45 120.4(3)
C43 C44 C46 120.9(3)
C45 C44 C46 118.7(3)
C40 C45 H45 118.6
C44 C45 C40 122.7(3)
C44 C45 H45 118.6
F7 C46 F8 107.0(3)
F7 C46 F9 105.8(3)
F7 C46 C44 112.6(3)
F8 C46 F9 106.0(3)
F8 C46 C44 112.6(3)
F9 C46 C44 112.3(3)
F10 C47 F11 107.4(3)
F10 C47 F12 105.5(3)
F10 C47 C42 112.3(3)
F11 C47 F12 105.4(3)
F11 C47 C42 111.9(3)
F12 C47 C42 113.7(3)
C49 C48 B2 119.7(3)
C53 C48 C49 114.6(3)
C53 C48 B2 125.7(3)
C48 C49 H49 118.5
C50 C49 C48 123.1(3)
C50 C49 H49 118.5
C49 C50 C51 120.8(3)
C49 C50 C54 118.9(3)
C51 C50 C54 120.3(3)
C50 C51 H51 121.2
C52 C51 C50 117.6(3)
C52 C51 H51 121.2
C51 C52 C55 118.4(3)
C53 C52 C51 121.1(3)
C53 C52 C55 120.4(3)
C48 C53 H53 118.6
C52 C53 C48 122.7(3)
C52 C53 H53 118.6
F13 C54 F14 105.0(3)
F13 C54 F15 107.3(3)
F13 C54 C50 113.5(3)
F14 C54 C50 111.3(3)
F15 C54 F14 105.8(3)
F15 C54 C50 113.3(3)
F16 C55 F17 106.4(3)
F16 C55 C52 113.2(3)
F17 C55 C52 110.9(3)
F18 C55 F16 107.2(3)
F18 C55 F17 105.5(3)
F18 C55 C52 113.1(3)
C57 C56 B2 122.6(3)
C61 C56 C57 115.7(3)
C61 C56 B2 121.4(3)
C56 C57 H57 119.0
C58 C57 C56 122.0(3)
C58 C57 H57 119.0
C57 C58 C62 120.1(3)
C59 C58 C57 121.1(3)
C59 C58 C62 118.9(3)
C58 C59 H59 121.0
C60 C59 C58 118.0(3)
C60 C59 H59 121.0
C59 C60 C61 121.0(3)
C59 C60 C63 120.1(3)
C61 C60 C63 118.9(3)
C56 C61 C60 122.2(3)
C56 C61 H61 118.9
C60 C61 H61 118.9
F19 C62 F21 104.9(3)
F19 C62 C58 113.5(3)
F20 C62 F19 107.2(3)
F20 C62 F21 106.1(3)
F20 C62 C58 112.0(3)
F21 C62 C58 112.6(3)
F22 C63 F23 105.6(3)
F22 C63 C60 113.3(3)
F23 C63 C60 111.3(3)
F24 C63 F22 105.3(3)
F24 C63 F23 107.0(3)
F24 C63 C60 113.7(3)
C32 B2 C56 111.0(2)
C40 B2 C32 108.3(2)
C40 B2 C48 108.6(2)
C40 B2 C56 109.4(2)
C48 B2 C32 110.3(2)
C48 B2 C56 109.1(2)

loop_
_geom_bond_atom_site_label_1
_geom_bond_atom_site_label_2
_geom_bond_distance
I1 O1 1.891(2)
I1 C22 2.122(3)
Co1 O1 1.933(2)
Co1 N1 2.029(3)
Co1 N3 2.031(3)
Co1 N5 2.036(3)
S1 O2 1.464(2)
S1 O3 1.432(2)
S1 C27 1.761(3)
S1 C28 1.819(3)
N1 N2 1.377(4)
N1 C17 1.343(4)
N2 C15 1.341(4)
N2 B1 1.542(5)
N3 N4 1.368(4)
N3 C10 1.345(4)
N4 C8 1.331(4)
N4 B1 1.542(5)
N5 N6 1.380(4)
N5 C3 1.345(4)
N6 C1 1.339(4)
N6 B1 1.544(5)
C1 H1 0.9500
C1 C2 1.361(5)
C2 H2 0.9500
C2 C3 1.391(4)
C3 C4 1.517(4)
C4 C5 1.535(5)
C4 C6 1.530(4)
C4 C7 1.526(5)
C5 H5A 0.9800
C5 H5B 0.9800
C5 H5C 0.9800
C6 H6A 0.9800
C6 H6B 0.9800
C6 H6C 0.9800
C7 H7A 0.9800
C7 H7B 0.9800
C7 H7C 0.9800
C8 H8 0.9500
C8 C9 1.374(5)
C9 H9 0.9500
C9 C10 1.396(4)
C10 C11 1.509(5)
C11 C12 1.539(4)
C11 C13 1.528(5)
C11 C14 1.537(4)
C12 H12A 0.9800
C12 H12B 0.9800
C12 H12C 0.9800
C13 H13A 0.9800
C13 H13B 0.9800
C13 H13C 0.9800
C14 H14A 0.9800
C14 H14B 0.9800
C14 H14C 0.9800
C15 H15 0.9500
C15 C16 1.376(5)
C16 H16 0.9500
C16 C17 1.386(5)
C17 C18 1.512(5)
C18 C19 1.536(5)
C18 C20 1.542(5)
C18 C21 1.527(5)
C19 H19A 0.9800
C19 H19B 0.9800
C19 H19C 0.9800
C20 H20A 0.9800
C20 H20B 0.9800
C20 H20C 0.9800
C21 H21A 0.9800
C21 H21B 0.9800
C21 H21C 0.9800
C22 C23 1.367(5)
C22 C27 1.396(4)
C23 H23 0.9500
C23 C24 1.386(5)
C24 H24 0.9500
C24 C25 1.388(5)
C25 H25 0.9500
C25 C26 1.377(5)
C26 H26 0.9500
C26 C27 1.392(5)
C28 C29 1.531(4)
C28 C30 1.539(4)
C28 C31 1.522(5)
C29 H29A 0.9800
C29 H29B 0.9800
C29 H29C 0.9800
C30 H30A 0.9800
C30 H30B 0.9800
C30 H30C 0.9800
C31 H31A 0.9800
C31 H31B 0.9800
C31 H31C 0.9800
B1 H1A 1.09(4)
F1 C39 1.329(5)
F2 C39 1.327(5)
F3 C39 1.313(5)
F4 C38 1.348(3)
F5 C38 1.344(4)
F6 C38 1.332(4)
F7 C46 1.335(4)
F8 C46 1.338(4)
F9 C46 1.347(4)
F10 C47 1.333(4)
F11 C47 1.335(4)
F12 C47 1.337(4)
F13 C54 1.313(4)
F14 C54 1.336(4)
F15 C54 1.322(4)
F16 C55 1.327(4)
F17 C55 1.347(4)
F18 C55 1.326(4)
F19 C62 1.330(4)
F20 C62 1.327(4)
F21 C62 1.333(4)
F22 C63 1.328(4)
F23 C63 1.328(4)
F24 C63 1.317(4)
C32 C33 1.405(4)
C32 C37 1.397(4)
C32 B2 1.644(4)
C33 H33 0.9500
C33 C34 1.391(4)
C34 C35 1.380(5)
C34 C39 1.494(5)
C35 H35 0.9500
C35 C36 1.386(4)
C36 C37 1.392(4)
C36 C38 1.494(5)
C37 H37 0.9500
C40 C41 1.399(4)
C40 C45 1.397(4)
C40 B2 1.639(4)
C41 H41 0.9500
C41 C42 1.397(4)
C42 C43 1.379(4)
C42 C47 1.493(4)
C43 H43 0.9500
C43 C44 1.379(4)
C44 C45 1.392(4)
C44 C46 1.492(4)
C45 H45 0.9500
C48 C49 1.406(4)
C48 C53 1.405(4)
C48 B2 1.640(4)
C49 H49 0.9500
C49 C50 1.379(4)
C50 C51 1.394(4)
C50 C54 1.492(5)
C51 H51 0.9500
C51 C52 1.385(4)
C52 C53 1.384(4)
C52 C55 1.496(4)
C53 H53 0.9500
C56 C57 1.401(4)
C56 C61 1.396(4)
C56 B2 1.645(4)
C57 H57 0.9500
C57 C58 1.391(4)
C58 C59 1.388(4)
C58 C62 1.494(4)
C59 H59 0.9500
C59 C60 1.374(5)
C60 C61 1.399(4)
C60 C63 1.492(5)
C61 H61 0.9500

loop_
_geom_torsion_atom_site_label_1
_geom_torsion_atom_site_label_2
_geom_torsion_atom_site_label_3
_geom_torsion_atom_site_label_4
_geom_torsion
I1 C22 C23 C24 175.4(3)
I1 C22 C27 S1 7.1(4)
I1 C22 C27 C26 -173.5(3)
Co1 N1 N2 C15 -178.3(2)
Co1 N1 N2 B1 -3.7(4)
Co1 N1 C17 C16 177.8(3)
Co1 N1 C17 C18 0.3(6)
Co1 N3 N4 C8 178.4(2)
Co1 N3 N4 B1 -3.4(4)
Co1 N3 C10 C9 -177.3(3)
Co1 N3 C10 C11 4.3(5)
Co1 N5 N6 C1 178.9(2)
Co1 N5 N6 B1 2.4(3)
Co1 N5 C3 C2 -178.1(3)
Co1 N5 C3 C4 1.2(5)
O2 S1 C27 C22 -16.8(3)
O2 S1 C27 C26 163.9(3)
O2 S1 C28 C29 175.7(2)
O2 S1 C28 C30 -64.5(2)
O2 S1 C28 C31 54.2(2)
O3 S1 C27 C22 -144.0(3)
O3 S1 C27 C26 36.7(3)
O3 S1 C28 C29 -54.5(3)
O3 S1 C28 C30 65.2(2)
O3 S1 C28 C31 -176.1(2)
N1 N2 C15 C16 -0.5(4)
N1 N2 B1 N4 -57.0(4)
N1 N2 B1 N6 61.9(4)
N1 C17 C18 C19 -62.1(4)
N1 C17 C18 C20 177.3(3)
N1 C17 C18 C21 58.4(4)
N2 N1 C17 C16 0.0(4)
N2 N1 C17 C18 -177.5(3)
N2 C15 C16 C17 0.5(5)
N3 N4 C8 C9 -0.1(4)
N3 N4 B1 N2 62.0(4)
N3 N4 B1 N6 -57.2(4)
N3 C10 C11 C12 -64.7(4)
N3 C10 C11 C13 176.0(3)
N3 C10 C11 C14 55.6(4)
N4 N3 C10 C9 -0.1(3)
N4 N3 C10 C11 -178.6(3)
N4 C8 C9 C10 0.1(4)
N5 N6 C1 C2 -0.1(4)
N5 N6 B1 N2 -61.0(4)
N5 N6 B1 N4 57.8(4)
N5 C3 C4 C5 -57.8(4)
N5 C3 C4 C6 63.5(4)
N5 C3 C4 C7 -177.6(3)
N6 N5 C3 C2 -0.5(3)
N6 N5 C3 C4 178.9(3)
N6 C1 C2 C3 -0.2(4)
C1 N6 B1 N2 123.1(4)
C1 N6 B1 N4 -118.0(4)
C1 C2 C3 N5 0.4(4)
C1 C2 C3 C4 -178.9(3)
C2 C3 C4 C5 121.5(4)
C2 C3 C4 C6 -117.2(4)
C2 C3 C4 C7 1.6(5)
C3 N5 N6 C1 0.4(3)
C3 N5 N6 B1 -176.2(3)
C8 N4 B1 N2 -120.1(3)
C8 N4 B1 N6 120.6(3)
C8 C9 C10 N3 0.1(4)
C8 C9 C10 C11 178.3(3)
C9 C10 C11 C12 117.2(4)
C9 C10 C11 C13 -2.1(5)
C9 C10 C11 C14 -122.5(3)
C10 N3 N4 C8 0.2(3)
C10 N3 N4 B1 178.4(3)
C15 N2 B1 N4 116.5(4)
C15 N2 B1 N6 -124.6(4)
C15 C16 C17 N1 -0.3(4)
C15 C16 C17 C18 176.9(4)
C16 C17 C18 C19 120.9(4)
C16 C17 C18 C20 0.4(5)
C16 C17 C18 C21 -118.5(4)
C17 N1 N2 C15 0.3(4)
C17 N1 N2 B1 174.9(3)
C22 I1 O1 Co1 149.74(18)
C22 C23 C24 C25 -1.0(6)
C23 C22 C27 S1 -176.3(3)
C23 C22 C27 C26 3.0(5)
C23 C24 C25 C26 1.4(6)
C24 C25 C26 C27 0.5(6)
C25 C26 C27 S1 176.7(3)
C25 C26 C27 C22 -2.6(5)
C27 S1 C28 C29 64.4(2)
C27 S1 C28 C30 -175.9(2)
C27 S1 C28 C31 -57.2(2)
C27 C22 C23 C24 -1.2(5)
C28 S1 C27 C22 97.2(3)
C28 S1 C27 C26 -82.2(3)
B1 N2 C15 C16 -174.6(3)
B1 N4 C8 C9 -178.2(3)
B1 N6 C1 C2 176.1(3)
C32 C33 C34 C35 -2.1(5)
C32 C33 C34 C39 173.3(3)
C33 C32 C37 C36 -1.0(4)
C33 C32 B2 C40 -173.1(3)
C33 C32 B2 C48 68.1(3)
C33 C32 B2 C56 -53.0(4)
C33 C34 C35 C36 -0.8(5)
C33 C34 C39 F1 161.2(4)
C33 C34 C39 F2 42.5(5)
C33 C34 C39 F3 -75.9(5)
C34 C35 C36 C37 2.7(5)
C34 C35 C36 C38 -176.6(3)
C35 C34 C39 F1 -23.4(5)
C35 C34 C39 F2 -142.0(4)
C35 C34 C39 F3 99.6(4)
C35 C36 C37 C32 -1.8(5)
C35 C36 C38 F4 -19.8(4)
C35 C36 C38 F5 99.4(3)
C35 C36 C38 F6 -140.8(3)
C37 C32 C33 C34 2.9(4)
C37 C32 B2 C40 11.3(4)
C37 C32 B2 C48 -107.5(3)
C37 C32 B2 C56 131.5(3)
C37 C36 C38 F4 160.8(3)
C37 C36 C38 F5 -80.0(3)
C37 C36 C38 F6 39.9(4)
C38 C36 C37 C32 177.6(3)
C39 C34 C35 C36 -176.2(3)
C40 C41 C42 C43 -1.0(5)
C40 C41 C42 C47 178.5(3)
C41 C40 C45 C44 1.5(4)
C41 C40 B2 C32 93.8(3)
C41 C40 B2 C48 -146.4(3)
C41 C40 B2 C56 -27.4(4)
C41 C42 C43 C44 1.8(5)
C41 C42 C47 F10 111.0(4)
C41 C42 C47 F11 -128.1(3)
C41 C42 C47 F12 -8.8(5)
C42 C43 C44 C45 -1.0(4)
C42 C43 C44 C46 178.6(3)
C43 C42 C47 F10 -69.6(4)
C43 C42 C47 F11 51.4(4)
C43 C42 C47 F12 170.7(3)
C43 C44 C45 C40 -0.7(5)
C43 C44 C46 F7 -121.5(3)
C43 C44 C46 F8 -0.4(4)
C43 C44 C46 F9 119.2(3)
C45 C40 C41 C42 -0.7(4)
C45 C40 B2 C32 -80.4(3)
C45 C40 B2 C48 39.4(4)
C45 C40 B2 C56 158.4(3)
C45 C44 C46 F7 58.0(4)
C45 C44 C46 F8 179.1(3)
C45 C44 C46 F9 -61.3(4)
C46 C44 C45 C40 179.7(3)
C47 C42 C43 C44 -177.7(3)
C48 C49 C50 C51 -1.6(4)
C48 C49 C50 C54 176.6(3)
C49 C48 C53 C52 0.1(4)
C49 C48 B2 C32 159.4(3)
C49 C48 B2 C40 40.8(3)
C49 C48 B2 C56 -78.4(3)
C49 C50 C51 C52 0.3(4)
C49 C50 C54 F13 43.5(4)
C49 C50 C54 F14 -74.7(4)
C49 C50 C54 F15 166.3(3)
C50 C51 C52 C53 1.1(4)
C50 C51 C52 C55 -175.8(3)
C51 C50 C54 F13 -138.3(3)
C51 C50 C54 F14 103.5(4)
C51 C50 C54 F15 -15.6(5)
C51 C52 C53 C48 -1.3(4)
C51 C52 C55 F16 -33.6(4)
C51 C52 C55 F17 85.9(3)
C51 C52 C55 F18 -155.8(3)
C53 C48 C49 C50 1.4(4)
C53 C48 B2 C32 -22.8(4)
C53 C48 B2 C40 -141.4(3)
C53 C48 B2 C56 99.4(3)
C53 C52 C55 F16 149.5(3)
C53 C52 C55 F17 -91.0(3)
C53 C52 C55 F18 27.3(4)
C54 C50 C51 C52 -177.8(3)
C55 C52 C53 C48 175.5(3)
C56 C57 C58 C59 -0.1(4)
C56 C57 C58 C62 -179.7(3)
C57 C56 C61 C60 2.8(4)
C57 C56 B2 C32 143.2(3)
C57 C56 B2 C40 -97.3(3)
C57 C56 B2 C48 21.4(4)
C57 C58 C59 C60 0.6(4)
C57 C58 C62 F19 11.6(4)
C57 C58 C62 F20 -110.0(3)
C57 C58 C62 F21 130.6(3)
C58 C59 C60 C61 0.6(5)
C58 C59 C60 C63 -175.6(3)
C59 C58 C62 F19 -168.1(3)
C59 C58 C62 F20 70.4(4)
C59 C58 C62 F21 -49.1(4)
C59 C60 C61 C56 -2.4(5)
C59 C60 C63 F22 -12.1(5)
C59 C60 C63 F23 106.8(4)
C59 C60 C63 F24 -132.3(3)
C61 C56 C57 C58 -1.5(4)
C61 C56 B2 C32 -44.4(4)
C61 C56 B2 C40 75.2(3)
C61 C56 B2 C48 -166.1(3)
C61 C60 C63 F22 171.6(3)
C61 C60 C63 F23 -69.5(4)
C61 C60 C63 F24 51.4(4)
C62 C58 C59 C60 -179.8(3)
C63 C60 C61 C56 173.8(3)
B2 C32 C33 C34 -173.0(3)
B2 C32 C37 C36 174.8(3)
B2 C40 C41 C42 -175.1(3)
B2 C40 C45 C44 176.2(3)
B2 C48 C49 C50 179.3(3)
B2 C48 C53 C52 -177.7(3)
B2 C56 C57 C58 171.3(3)
B2 C56 C61 C60 -170.2(3)
